data_7021010
loop_
_publ_author_name
'Roy, Souvik'
'Groy, Thomas L.'
'Jones, Anne K.'

_publ_section_title
;
 Biomimetic model for [FeFe]-hydrogenase: asymmetrically disubstituted
 diiron complex with a redox-active 2,2'-bipyridyl ligand.
;
_journal_issue 11
_journal_name_full 'Dalton transactions (Cambridge, England : 2003)'
_journal_page_first 3843
_journal_page_last 3853
_journal_paper_doi 10.1039/c2dt32457a
_journal_volume 42
_journal_year 2013
_chemical_formula_moiety 'C17 H14 Fe2 N2 O4 S2'
_chemical_formula_sum 'C17 H14 Fe2 N2 O4 S2'
_chemical_formula_weight 486.12
_space_group_crystal_system monoclinic
_space_group_IT_number 15
_space_group_name_Hall '-C 2yc'
_space_group_name_H-M_alt 'C 1 2/c 1'
_symmetry_space_group_name_Hall '-C 2yc'
_symmetry_space_group_name_H-M 'C 1 2/c 1'
_atom_sites_solution_hydrogens geom
_atom_sites_solution_primary direct
_atom_sites_solution_secondary difmap
_cell_angle_alpha 90
_cell_angle_beta 118.7770(10)
_cell_angle_gamma 90
_cell_formula_units_Z 8
_cell_length_a 31.260(3)
_cell_length_b 7.5532(7)
_cell_length_c 17.5720(17)
_cell_measurement_reflns_used 6902
_cell_measurement_temperature 123.(2)
_cell_measurement_theta_max 27.5203
_cell_measurement_theta_min 2.3279
_cell_volume 3636.6(6)
_computing_cell_refinement 'SAINT V7.68A (Bruker AXS, 2009)'
_computing_data_collection 'Bruker Instrument Service v2010, 9, 0, 0 (Bruker AXS, 2010)'
_computing_data_reduction 'SAINT V7.68A (Bruker AXS, 2009)'
_computing_molecular_graphics 'XShell ver. 6.3.1 (Bruker AXS, 2004)'
_computing_publication_material 'Bruker APEX2 v2010.9-1 (Bruker AXS, 2010)'
_computing_structure_refinement 'SHELXL-97 (Sheldrick, 2008)'
_computing_structure_solution 'SHELXS-97 (Sheldrick, 2008)'
_diffrn_ambient_temperature 123.(2)
_diffrn_detector_area_resol_mean 8.3330
_diffrn_measured_fraction_theta_full 1.000
_diffrn_measured_fraction_theta_max 1.000
_diffrn_measurement_device_type 'Bruker Smart APEX'
_diffrn_measurement_method '\w and \f scans'
_diffrn_radiation_monochromator graphite
_diffrn_radiation_type MoK\a
_diffrn_radiation_wavelength 0.71073
_diffrn_reflns_av_R_equivalents 0.0236
_diffrn_reflns_av_sigmaI/netI 0.0192
_diffrn_reflns_limit_h_max 36
_diffrn_reflns_limit_h_min -36
_diffrn_reflns_limit_k_max 8
_diffrn_reflns_limit_k_min -8
_diffrn_reflns_limit_l_max 20
_diffrn_reflns_limit_l_min -20
_diffrn_reflns_number 14093
_diffrn_reflns_theta_full 25.02
_diffrn_reflns_theta_max 25.02
_diffrn_reflns_theta_min 2.33
_diffrn_source_type 'sealed tube'
_exptl_absorpt_coefficient_mu 1.852
_exptl_absorpt_correction_T_max 0.86
_exptl_absorpt_correction_T_min 0.74
_exptl_absorpt_correction_type multi-scan
_exptl_absorpt_process_details 'SADABS Version 2008/1 (Bruker AXS, 2008)'
_exptl_crystal_colour 'clear dark red'
_exptl_crystal_density_diffrn 1.776
_exptl_crystal_density_method 'not measured'
_exptl_crystal_description plate
_exptl_crystal_F_000 1968
_exptl_crystal_size_max 0.390
_exptl_crystal_size_mid 0.160
_exptl_crystal_size_min 0.090
_refine_diff_density_max 0.356
_refine_diff_density_min -0.216
_refine_ls_extinction_method none
_refine_ls_goodness_of_fit_ref 1.034
_refine_ls_hydrogen_treatment constr
_refine_ls_matrix_type full
_refine_ls_number_parameters 244
_refine_ls_number_reflns 3206
_refine_ls_number_restraints 0
_refine_ls_restrained_S_all 1.034
_refine_ls_R_factor_all 0.0237
_refine_ls_R_factor_gt 0.0214
_refine_ls_shift/su_max 0.001
_refine_ls_shift/su_mean 0.000
_refine_ls_structure_factor_coef Fsqd
_refine_ls_weighting_details 'calc w=1/[\s^2^(Fo^2^)+(0.0284P)^2^+3.9578P] where P=(Fo^2^+2Fc^2^)/3'
_refine_ls_weighting_scheme calc
_refine_ls_wR_factor_gt 0.0528
_refine_ls_wR_factor_ref 0.0542
_reflns_number_gt 2985
_reflns_number_total 3206
_reflns_threshold_expression >2sigma(I)
_cod_data_source_file c2dt32457a.txt
_cod_data_source_block FeCObpy
_cod_database_code 7021010

loop_
_space_group_symop_operation_xyz
'x, y, z'
'-x, y, -z+1/2'
'x+1/2, y+1/2, z'
'-x+1/2, y+1/2, -z+1/2'
'-x, -y, -z'
'x, -y, z-1/2'
'-x+1/2, -y+1/2, -z'
'x+1/2, -y+1/2, z-1/2'

loop_
_atom_site_type_symbol
_atom_site_label
_atom_site_fract_x
_atom_site_fract_y
_atom_site_fract_z
_atom_site_U_iso_or_equiv
_atom_site_adp_type
_atom_site_calc_flag
_atom_site_refinement_flags
_atom_site_occupancy
Fe Fe1 0.126443(9) 0.36481(3) 0.249546(16) 0.01560(8) Uani d . 1
Fe Fe2 0.089439(9) 0.06581(3) 0.255472(16) 0.01775(8) Uani d . 1
S S1 0.051524(16) 0.33264(6) 0.22957(3) 0.01851(11) Uani d . 1
S S2 0.107012(16) 0.15560(6) 0.14992(3) 0.01818(11) Uani d . 1
O O11 0.10556(5) 0.65345(18) 0.12711(9) 0.0286(3) Uani d . 1
O O12 0.09724(6) 0.0862(2) 0.42814(9) 0.0348(4) Uani d . 1
O O13 0.01353(5) -0.21022(19) 0.17523(9) 0.0312(3) Uani d . 1
O O14 0.17965(5) -0.14057(18) 0.32142(9) 0.0270(3) Uani d . 1
N N1 0.14881(6) 0.4843(2) 0.36287(10) 0.0190(3) Uani d . 1
N N2 0.19783(5) 0.32127(19) 0.30134(9) 0.0173(3) Uani d . 1
C C1 0.12105(7) 0.5747(2) 0.38959(13) 0.0245(4) Uani d . 1
H H1 0.0869 0.5828 0.3515 0.029 Uiso calc R 1
C C2 0.14018(8) 0.6558(3) 0.46983(14) 0.0309(5) Uani d . 1
H H2 0.1194 0.7179 0.4862 0.037 Uiso calc R 1
C C3 0.18970(9) 0.6457(3) 0.52605(14) 0.0338(5) Uani d . 1
H H3 0.2035 0.699 0.5819 0.041 Uiso calc R 1
C C4 0.21879(8) 0.5567(3) 0.49954(13) 0.0289(5) Uani d . 1
H H4 0.253 0.5484 0.537 0.035 Uiso calc R 1
C C5 0.19771(7) 0.4794(2) 0.41777(12) 0.0206(4) Uani d . 1
C C6 0.22568(7) 0.3904(2) 0.38213(11) 0.0197(4) Uani d . 1
C C7 0.27645(7) 0.3804(3) 0.42440(13) 0.0271(4) Uani d . 1
H H7 0.295 0.4303 0.4806 0.032 Uiso calc R 1
C C8 0.29981(7) 0.2977(3) 0.38441(13) 0.0295(5) Uani d . 1
H H8 0.3344 0.2918 0.412 0.035 Uiso calc R 1
C C9 0.27153(7) 0.2236(3) 0.30315(13) 0.0255(4) Uani d . 1
H H9 0.2865 0.1636 0.2746 0.031 Uiso calc R 1
C C10 0.22139(7) 0.2378(2) 0.26413(12) 0.0208(4) Uani d . 1
H H10 0.2025 0.1865 0.2084 0.025 Uiso calc R 1
C C11 0.11664(6) 0.5452(2) 0.18005(12) 0.0198(4) Uani d . 1
C C12 0.09392(7) 0.0771(3) 0.36011(13) 0.0240(4) Uani d . 1
C C13 0.04241(7) -0.1012(3) 0.20472(12) 0.0223(4) Uani d . 1
C C14 0.14375(7) -0.0623(2) 0.29553(12) 0.0211(4) Uani d . 1
C C15 0.00489(7) 0.3592(3) 0.11594(12) 0.0230(4) Uani d . 1
H H15A -0.0276 0.358 0.1129 0.028 Uiso calc R 1
H H15B 0.0092 0.477 0.0958 0.028 Uiso calc R 1
C C16 0.00513(7) 0.2205(3) 0.05372(12) 0.0240(4) Uani d . 1
H H16A -0.0004 0.1027 0.0721 0.029 Uiso calc R 1
H H16B -0.0223 0.2444 -0.005 0.029 Uiso calc R 1
C C17 0.05220(6) 0.2157(3) 0.04904(11) 0.0226(4) Uani d . 1
H H17A 0.0575 0.3339 0.0306 0.027 Uiso calc R 1
H H17B 0.0483 0.1301 0.0035 0.027 Uiso calc R 1

loop_
_atom_site_aniso_label
_atom_site_aniso_U_11
_atom_site_aniso_U_22
_atom_site_aniso_U_33
_atom_site_aniso_U_12
_atom_site_aniso_U_13
_atom_site_aniso_U_23
Fe1 0.01412(14) 0.01648(15) 0.01681(14) -0.00121(10) 0.00793(11) -0.00188(10)
Fe2 0.01746(15) 0.01684(15) 0.01889(14) -0.00077(10) 0.00870(11) -0.00035(10)
S1 0.0154(2) 0.0190(2) 0.0220(2) -0.00055(17) 0.00967(19) -0.00070(18)
S2 0.0172(2) 0.0197(2) 0.0172(2) -0.00072(17) 0.00788(19) -0.00278(17)
O11 0.0258(7) 0.0271(8) 0.0300(8) -0.0006(6) 0.0112(6) 0.0083(6)
O12 0.0398(9) 0.0431(9) 0.0233(8) 0.0087(7) 0.0166(7) 0.0019(7)
O13 0.0322(8) 0.0270(8) 0.0332(8) -0.0109(7) 0.0148(7) -0.0053(6)
O14 0.0230(8) 0.0274(8) 0.0275(7) 0.0033(6) 0.0097(6) 0.0022(6)
N1 0.0226(8) 0.0169(8) 0.0211(8) -0.0026(6) 0.0134(7) -0.0008(6)
N2 0.0180(8) 0.0159(7) 0.0181(8) -0.0016(6) 0.0088(6) 0.0010(6)
C1 0.0280(11) 0.0213(10) 0.0320(11) -0.0034(8) 0.0207(9) -0.0037(8)
C2 0.0448(13) 0.0246(11) 0.0363(12) -0.0042(9) 0.0299(11) -0.0071(9)
C3 0.0488(14) 0.0325(12) 0.0223(10) -0.0054(10) 0.0189(10) -0.0073(9)
C4 0.0320(11) 0.0293(11) 0.0206(10) -0.0024(9) 0.0087(9) -0.0033(8)
C5 0.0232(10) 0.0186(9) 0.0197(9) -0.0020(8) 0.0102(8) 0.0009(7)
C6 0.0209(10) 0.0173(9) 0.0188(9) -0.0020(7) 0.0079(8) 0.0003(7)
C7 0.0211(10) 0.0275(11) 0.0246(10) -0.0012(8) 0.0047(8) -0.0032(8)
C8 0.0162(10) 0.0318(11) 0.0344(12) 0.0015(8) 0.0073(9) 0.0008(9)
C9 0.0223(10) 0.0273(11) 0.0306(11) 0.0020(8) 0.0156(9) 0.0021(9)
C10 0.0205(9) 0.0223(10) 0.0213(9) -0.0003(8) 0.0113(8) 0.0004(8)
C11 0.0131(9) 0.0229(10) 0.0237(10) -0.0039(7) 0.0092(8) -0.0060(8)
C12 0.0208(10) 0.0204(10) 0.0274(11) 0.0024(8) 0.0090(8) 0.0014(8)
C13 0.0239(10) 0.0243(10) 0.0206(9) 0.0018(9) 0.0122(8) 0.0021(8)
C14 0.0250(11) 0.0208(10) 0.0184(9) -0.0046(8) 0.0112(8) -0.0009(8)
C15 0.0145(9) 0.0260(10) 0.0241(10) 0.0006(8) 0.0058(8) 0.0029(8)
C16 0.0179(9) 0.0262(10) 0.0211(10) -0.0027(8) 0.0040(8) 0.0011(8)
C17 0.0207(10) 0.0261(10) 0.0155(9) -0.0026(8) 0.0043(8) -0.0029(8)

loop_
_atom_type_symbol
_atom_type_description
_atom_type_scat_dispersion_real
_atom_type_scat_dispersion_imag
_atom_type_scat_source
C C 0.0033 0.0016 'International Tables Vol C Tables 4.2.6.8 and 6.1.1.4'
H H 0.0000 0.0000 'International Tables Vol C Tables 4.2.6.8 and 6.1.1.4'
N N 0.0061 0.0033 'International Tables Vol C Tables 4.2.6.8 and 6.1.1.4'
O O 0.0106 0.0060 'International Tables Vol C Tables 4.2.6.8 and 6.1.1.4'
S S 0.1246 0.1234 'International Tables Vol C Tables 4.2.6.8 and 6.1.1.4'
Fe Fe 0.3463 0.8444 'International Tables Vol C Tables 4.2.6.8 and 6.1.1.4'

loop_
_geom_angle_atom_site_label_1
_geom_angle_atom_site_label_2
_geom_angle_atom_site_label_3
_geom_angle
C11 Fe1 N1 101.81(7)
C11 Fe1 N2 103.19(7)
N1 Fe1 N2 80.81(6)
C11 Fe1 S1 99.10(6)
N1 Fe1 S1 92.52(5)
N2 Fe1 S1 157.59(4)
C11 Fe1 S2 96.56(6)
N1 Fe1 S2 161.57(5)
N2 Fe1 S2 93.67(4)
S1 Fe1 S2 85.958(19)
C11 Fe1 Fe2 141.38(6)
N1 Fe1 Fe2 107.95(4)
N2 Fe1 Fe2 105.34(4)
S1 Fe1 Fe2 56.250(14)
S2 Fe1 Fe2 56.354(15)
C12 Fe2 C14 91.84(8)
C12 Fe2 C13 100.59(9)
C14 Fe2 C13 102.11(9)
C12 Fe2 S1 86.46(6)
C14 Fe2 S1 150.34(6)
C13 Fe2 S1 107.32(6)
C12 Fe2 S2 153.98(7)
C14 Fe2 S2 85.74(6)
C13 Fe2 S2 105.25(6)
S1 Fe2 S2 83.087(18)
C12 Fe2 Fe1 100.80(6)
C14 Fe2 Fe1 97.58(6)
C13 Fe2 Fe1 150.28(6)
S1 Fe2 Fe1 53.966(15)
S2 Fe2 Fe1 54.097(14)
C15 S1 Fe1 112.83(6)
C15 S1 Fe2 112.39(6)
Fe1 S1 Fe2 69.784(16)
C17 S2 Fe1 111.14(6)
C17 S2 Fe2 112.45(6)
Fe1 S2 Fe2 69.549(17)
C1 N1 C5 117.20(16)
C1 N1 Fe1 127.10(13)
C5 N1 Fe1 115.65(12)
C10 N2 C6 117.29(15)
C10 N2 Fe1 127.40(12)
C6 N2 Fe1 115.25(12)
N1 C1 C2 122.87(19)
N1 C1 H1 118.6
C2 C1 H1 118.6
C3 C2 C1 119.43(19)
C3 C2 H2 120.3
C1 C2 H2 120.3
C4 C3 C2 118.65(19)
C4 C3 H3 120.7
C2 C3 H3 120.7
C3 C4 C5 119.5(2)
C3 C4 H4 120.2
C5 C4 H4 120.2
N1 C5 C4 122.29(17)
N1 C5 C6 114.12(16)
C4 C5 C6 123.57(17)
N2 C6 C7 121.82(17)
N2 C6 C5 114.12(16)
C7 C6 C5 124.03(17)
C8 C7 C6 119.90(18)
C8 C7 H7 120.1
C6 C7 H7 120.1
C7 C8 C9 118.39(18)
C7 C8 H8 120.8
C9 C8 H8 120.8
C10 C9 C8 119.30(18)
C10 C9 H9 120.4
C8 C9 H9 120.4
N2 C10 C9 123.28(18)
N2 C10 H10 118.4
C9 C10 H10 118.4
O11 C11 Fe1 172.09(16)
O12 C12 Fe2 179.1(2)
O13 C13 Fe2 177.60(18)
O14 C14 Fe2 177.90(16)
C16 C15 S1 115.65(13)
C16 C15 H15A 108.4
S1 C15 H15A 108.4
C16 C15 H15B 108.4
S1 C15 H15B 108.4
H15A C15 H15B 107.4
C17 C16 C15 113.45(16)
C17 C16 H16A 108.9
C15 C16 H16A 108.9
C17 C16 H16B 108.9
C15 C16 H16B 108.9
H16A C16 H16B 107.7
C16 C17 S2 115.73(13)
C16 C17 H17A 108.3
S2 C17 H17A 108.3
C16 C17 H17B 108.3
S2 C17 H17B 108.3
H17A C17 H17B 107.4

loop_
_geom_bond_atom_site_label_1
_geom_bond_atom_site_label_2
_geom_bond_distance
Fe1 C11 1.755(2)
Fe1 N1 1.9819(15)
Fe1 N2 1.9901(15)
Fe1 S1 2.2081(5)
Fe1 S2 2.2151(5)
Fe1 Fe2 2.5623(4)
Fe2 C12 1.778(2)
Fe2 C14 1.779(2)
Fe2 C13 1.813(2)
Fe2 S1 2.2703(5)
Fe2 S2 2.2766(5)
S1 C15 1.8303(19)
S2 C17 1.8329(18)
O11 C11 1.159(2)
O12 C12 1.151(2)
O13 C13 1.145(2)
O14 C14 1.151(2)
N1 C1 1.354(2)
N1 C5 1.360(2)
N2 C10 1.353(2)
N2 C6 1.363(2)
C1 C2 1.382(3)
C1 H1 0.95
C2 C3 1.381(3)
C2 H2 0.95
C3 C4 1.380(3)
C3 H3 0.95
C4 C5 1.389(3)
C4 H4 0.95
C5 C6 1.461(3)
C6 C7 1.393(3)
C7 C8 1.383(3)
C7 H7 0.95
C8 C9 1.385(3)
C8 H8 0.95
C9 C10 1.380(3)
C9 H9 0.95
C10 H10 0.95
C15 C16 1.517(3)
C15 H15A 0.99
C15 H15B 0.99
C16 C17 1.513(3)
C16 H16A 0.99
C16 H16B 0.99
C17 H17A 0.99
C17 H17B 0.99
